data_4507713
loop_
_publ_author_name
'Zeidan, Tarek A.'
'Trotta, Jacob T.'
'Chiarella, Renato A.'
'Oliveira, Mark A.'
'Hickey, Magali B.'
'Almarsson, \"Orn'
'Remenar, Julius F.'

_publ_section_title
;
 Polymorphism of Dehydro-Aripiprazole, the Active Metabolite of the
 Antipsychotic Drug Aripiprazole (Abilify)
;
_journal_issue 5
_journal_name_full 'Crystal Growth &amp; Design'
_journal_page_first 2036
_journal_paper_doi 10.1021/cg400104v
_journal_volume 13
_journal_year 2013
_chemical_formula_moiety '[C23 H25 Cl2 N3 O2], 0.8[C H4 O]'
_chemical_formula_sum 'C23.8 H28.2 Cl2 N3 O2.8'
_chemical_formula_weight 471.99
_chemical_name_systematic ?
_space_group_IT_number 2
_symmetry_cell_setting triclinic
_symmetry_space_group_name_Hall '-P 1'
_symmetry_space_group_name_H-M 'P -1'
_atom_sites_solution_hydrogens geom
_atom_sites_solution_primary direct
_atom_sites_solution_secondary difmap
_audit_creation_method SHELXL-97
_cell_angle_alpha 85.791(2)
_cell_angle_beta 88.984(2)
_cell_angle_gamma 75.052(2)
_cell_formula_units_Z 2
_cell_length_a 7.6794(2)
_cell_length_b 8.1951(2)
_cell_length_c 19.2697(4)
_cell_measurement_reflns_used 2091
_cell_measurement_temperature 173(2)
_cell_measurement_theta_max 67.75
_cell_measurement_theta_min 4.60
_cell_volume 1168.51(5)
_computing_cell_refinement 'Bruker SAINT'
_computing_data_collection 'Bruker APEX2'
_computing_data_reduction 'Bruker SAINT'
_computing_molecular_graphics 'Bruker SHELXTL'
_computing_publication_material 'Bruker SHELXTL'
_computing_structure_refinement 'SHELXL-97 (Sheldrick, 1997)'
_computing_structure_solution 'SHELXS-97 (Sheldrick, 1990)'
_diffrn_ambient_temperature 173(2)
_diffrn_measured_fraction_theta_full 0.912
_diffrn_measured_fraction_theta_max 0.912
_diffrn_measurement_device_type 'Bruker APEX-II CCD'
_diffrn_measurement_method '\f and \w scans'
_diffrn_radiation_monochromator graphite
_diffrn_radiation_source 'fine-focus sealed tube'
_diffrn_radiation_type CuK\a
_diffrn_radiation_wavelength 1.54178
_diffrn_reflns_av_R_equivalents 0.0188
_diffrn_reflns_av_sigmaI/netI 0.0236
_diffrn_reflns_limit_h_max 8
_diffrn_reflns_limit_h_min -9
_diffrn_reflns_limit_k_max 9
_diffrn_reflns_limit_k_min -9
_diffrn_reflns_limit_l_max 22
_diffrn_reflns_limit_l_min -23
_diffrn_reflns_number 8894
_diffrn_reflns_theta_full 67.53
_diffrn_reflns_theta_max 67.53
_diffrn_reflns_theta_min 2.30
_diffrn_standards_number 0
_exptl_absorpt_coefficient_mu 2.740
_exptl_absorpt_correction_T_max 0.7693
_exptl_absorpt_correction_T_min 0.5498
_exptl_absorpt_correction_type multi-scan
_exptl_absorpt_process_details sadabs
_exptl_crystal_colour colourless
_exptl_crystal_density_diffrn 1.341
_exptl_crystal_density_method 'not measured'
_exptl_crystal_description plate
_exptl_crystal_F_000 497
_exptl_crystal_size_max 0.25
_exptl_crystal_size_mid 0.13
_exptl_crystal_size_min 0.10
_refine_diff_density_max 0.566
_refine_diff_density_min -0.224
_refine_diff_density_rms 0.053
_refine_ls_extinction_method none
_refine_ls_goodness_of_fit_ref 1.039
_refine_ls_hydrogen_treatment constr
_refine_ls_matrix_type full
_refine_ls_number_parameters 291
_refine_ls_number_reflns 3842
_refine_ls_number_restraints 0
_refine_ls_restrained_S_all 1.039
_refine_ls_R_factor_all 0.0446
_refine_ls_R_factor_gt 0.0397
_refine_ls_shift/su_max 0.001
_refine_ls_shift/su_mean 0.000
_refine_ls_structure_factor_coef Fsqd
_refine_ls_weighting_details 'calc w=1/[\s^2^(Fo^2^)+(0.0800P)^2^+0.3700P] where P=(Fo^2^+2Fc^2^)/3'
_refine_ls_weighting_scheme calc
_refine_ls_wR_factor_gt 0.1189
_refine_ls_wR_factor_ref 0.1231
_reflns_number_gt 3380
_reflns_number_total 3842
_reflns_threshold_expression >2sigma(I)
_cod_data_source_file cg400104v_si_001.cif
_cod_data_source_block alks0045_dAPZSMeOH1
_cod_depositor_comments
;
The following automatic conversions were performed:

'_symmetry_cell_setting' value 'Triclinic' changed to 'triclinic'
according to /home/saulius/struct/CIF-dictionaries/cif_core.dic
dictionary named 'cif_core.dic' version 2.4.2 from
2011-04-26.

'_refine_ls_hydrogen_treatment' value 'CONSTR' changed
to 'constr' according to
/home/saulius/struct/CIF-dictionaries/cif_core.dic dictionary named
'cif_core.dic' version 2.4.2 from 2011-04-26.

Automatic conversion script
Id: cif_fix_values 1891 2012-01-12 08:04:46Z andrius 
;
_cod_original_sg_symbol_H-M P-1
_cod_original_formula_sum 'C23.80 H28.20 Cl2 N3 O2.80'
_cod_database_code 4507713

loop_
_symmetry_equiv_pos_as_xyz
'x, y, z'
'-x, -y, -z'

loop_
_atom_site_label
_atom_site_type_symbol
_atom_site_fract_x
_atom_site_fract_y
_atom_site_fract_z
_atom_site_U_iso_or_equiv
_atom_site_adp_type
_atom_site_occupancy
_atom_site_symmetry_multiplicity
_atom_site_calc_flag
_atom_site_refinement_flags
C1 C -0.2975(3) 1.2632(2) 0.45736(11) 0.0300(4) Uani 1 1 d .
C2 C -0.4066(3) 1.2337(3) 0.40575(11) 0.0328(5) Uani 1 1 d .
C3 C -0.5740(3) 1.2057(3) 0.42117(13) 0.0409(5) Uani 1 1 d .
H3A H -0.6477 1.1846 0.3856 0.049 Uiso 1 1 calc R
C4 C -0.6308(3) 1.2093(3) 0.48951(14) 0.0455(6) Uani 1 1 d .
H4A H -0.7468 1.1940 0.5007 0.055 Uiso 1 1 calc R
C5 C -0.5225(3) 1.2346(3) 0.54206(12) 0.0384(5) Uani 1 1 d .
H5A H -0.5651 1.2358 0.5887 0.046 Uiso 1 1 calc R
C6 C -0.3521(3) 1.2584(2) 0.52791(11) 0.0289(4) Uani 1 1 d .
C7 C -0.3172(3) 1.3437(3) 0.64531(11) 0.0329(5) Uani 1 1 d .
H7A H -0.3482 1.2498 0.6739 0.039 Uiso 1 1 calc R
H7B H -0.4289 1.4349 0.6364 0.039 Uiso 1 1 calc R
C8 C -0.1813(3) 1.4103(3) 0.68356(11) 0.0323(5) Uani 1 1 d .
H8A H -0.1523 1.5050 0.6548 0.039 Uiso 1 1 calc R
H8B H -0.2346 1.4542 0.7278 0.039 Uiso 1 1 calc R
C9 C 0.0596(3) 1.2100(3) 0.63238(11) 0.0301(4) Uani 1 1 d .
H9A H 0.1695 1.1170 0.6419 0.036 Uiso 1 1 calc R
H9B H 0.0943 1.3010 0.6031 0.036 Uiso 1 1 calc R
C10 C -0.0747(3) 1.1449(3) 0.59335(11) 0.0294(4) Uani 1 1 d .
H10A H -0.0214 1.1019 0.5490 0.035 Uiso 1 1 calc R
H10B H -0.1065 1.0507 0.6215 0.035 Uiso 1 1 calc R
C11 C 0.1167(3) 1.3435(3) 0.73349(11) 0.0340(5) Uani 1 1 d .
H11A H 0.0531 1.4237 0.7673 0.041 Uiso 1 1 calc R
H11B H 0.1749 1.4069 0.6986 0.041 Uiso 1 1 calc R
C12 C 0.2621(3) 1.2042(3) 0.77176(11) 0.0314(4) Uani 1 1 d .
H12A H 0.3116 1.1136 0.7401 0.038 Uiso 1 1 calc R
H12B H 0.3618 1.2518 0.7851 0.038 Uiso 1 1 calc R
C13 C 0.1880(3) 1.1288(3) 0.83653(11) 0.0324(5) Uani 1 1 d .
H13A H 0.1263 1.2217 0.8654 0.039 Uiso 1 1 calc R
H13B H 0.0969 1.0714 0.8224 0.039 Uiso 1 1 calc R
C14 C 0.3305(3) 1.0034(3) 0.88021(10) 0.0285(4) Uani 1 1 d .
H14A H 0.3839 0.9019 0.8546 0.034 Uiso 1 1 calc R
H14B H 0.4277 1.0553 0.8926 0.034 Uiso 1 1 calc R
C15 C 0.3317(3) 0.8432(3) 0.99030(11) 0.0292(4) Uani 1 1 d .
C16 C 0.2279(3) 0.8085(3) 1.04792(11) 0.0352(5) Uani 1 1 d .
H16A H 0.1042 0.8672 1.0507 0.042 Uiso 1 1 calc R
C17 C 0.3052(3) 0.6903(3) 1.09977(11) 0.0344(5) Uani 1 1 d .
H17A H 0.2343 0.6670 1.1383 0.041 Uiso 1 1 calc R
C18 C 0.4895(3) 0.6022(2) 1.09679(10) 0.0274(4) Uani 1 1 d .
C19 C 0.5782(3) 0.4755(3) 1.14825(10) 0.0294(4) Uani 1 1 d .
H19A H 0.5112 0.4450 1.1867 0.035 Uiso 1 1 calc R
C20 C 0.7547(3) 0.3981(3) 1.14340(10) 0.0296(4) Uani 1 1 d .
H20A H 0.8104 0.3146 1.1786 0.036 Uiso 1 1 calc R
C21 C 0.8603(3) 0.4403(3) 1.08570(11) 0.0295(4) Uani 1 1 d .
C22 C 0.5907(3) 0.6414(2) 1.03952(10) 0.0251(4) Uani 1 1 d .
C23 C 0.5122(3) 0.7618(3) 0.98564(10) 0.0274(4) Uani 1 1 d .
H23A H 0.5819 0.7865 0.9470 0.033 Uiso 1 1 calc R
Cl1 Cl -0.09934(7) 1.31720(7) 0.43535(3) 0.03794(17) Uani 1 1 d .
Cl2 Cl -0.34066(8) 1.23960(7) 0.31908(3) 0.04415(18) Uani 1 1 d .
N1 N -0.2368(2) 1.2836(2) 0.57937(9) 0.0281(4) Uani 1 1 d .
N2 N -0.0152(2) 1.2762(2) 0.69836(9) 0.0295(4) Uani 1 1 d .
N3 N 0.7713(2) 0.5586(2) 1.03692(9) 0.0293(4) Uani 1 1 d .
H3B H 0.8334 0.5844 1.0009 0.035 Uiso 1 1 calc R
O1 O 0.23850(19) 0.9591(2) 0.94158(8) 0.0353(4) Uani 1 1 d .
O2 O 1.02607(19) 0.3744(2) 1.07900(8) 0.0413(4) Uani 1 1 d .
O1S O 0.2608(2) 0.2651(3) 0.18896(10) 0.0359(4) Uani 0.80 1 d P
H1S H 0.1869 0.2976 0.1560 0.054 Uiso 0.80 1 calc PR
C1S C 0.2239(4) 0.1265(4) 0.22634(17) 0.0463(7) Uani 0.80 1 d P
H1S1 H 0.3260 0.0711 0.2569 0.069 Uiso 0.80 1 calc PR
H1S2 H 0.2041 0.0461 0.1940 0.069 Uiso 0.80 1 calc PR
H1S3 H 0.1154 0.1644 0.2545 0.069 Uiso 0.80 1 calc PR

loop_
_atom_site_aniso_label
_atom_site_aniso_U_11
_atom_site_aniso_U_22
_atom_site_aniso_U_33
_atom_site_aniso_U_23
_atom_site_aniso_U_13
_atom_site_aniso_U_12
C1 0.0267(10) 0.0281(10) 0.0316(11) 0.0026(8) 0.0002(9) -0.0017(7)
C2 0.0373(11) 0.0291(10) 0.0272(10) 0.0024(8) -0.0050(9) -0.0009(8)
C3 0.0353(12) 0.0447(13) 0.0408(13) 0.0005(10) -0.0140(10) -0.0066(9)
C4 0.0275(11) 0.0621(16) 0.0471(14) 0.0010(12) -0.0061(11) -0.0127(10)
C5 0.0285(11) 0.0514(13) 0.0337(11) -0.0003(10) 0.0009(9) -0.0082(9)
C6 0.0267(10) 0.0273(10) 0.0296(10) 0.0019(8) -0.0038(8) -0.0020(7)
C7 0.0272(10) 0.0375(11) 0.0296(11) -0.0019(9) 0.0020(9) -0.0008(8)
C8 0.0335(11) 0.0308(11) 0.0275(10) -0.0021(8) -0.0005(9) 0.0011(8)
C9 0.0270(10) 0.0311(10) 0.0287(10) -0.0025(8) -0.0033(9) -0.0008(8)
C10 0.0276(10) 0.0292(10) 0.0287(10) -0.0021(8) -0.0025(8) -0.0023(8)
C11 0.0424(12) 0.0300(11) 0.0293(11) 0.0010(9) -0.0082(9) -0.0093(9)
C12 0.0327(11) 0.0325(11) 0.0284(10) 0.0001(8) -0.0063(9) -0.0079(8)
C13 0.0307(11) 0.0347(11) 0.0288(10) 0.0016(9) -0.0045(9) -0.0037(8)
C14 0.0282(10) 0.0294(10) 0.0259(10) 0.0008(8) -0.0023(8) -0.0045(8)
C15 0.0298(10) 0.0292(10) 0.0255(10) 0.0003(8) -0.0037(8) -0.0024(8)
C16 0.0269(11) 0.0418(12) 0.0309(11) 0.0014(9) 0.0016(9) 0.0009(9)
C17 0.0301(11) 0.0425(12) 0.0272(10) 0.0020(9) 0.0043(9) -0.0048(9)
C18 0.0288(10) 0.0290(10) 0.0241(10) -0.0026(8) -0.0002(8) -0.0069(8)
C19 0.0329(11) 0.0316(10) 0.0237(10) 0.0003(8) 0.0008(8) -0.0090(8)
C20 0.0325(11) 0.0308(10) 0.0243(10) 0.0038(8) -0.0041(8) -0.0072(8)
C21 0.0269(10) 0.0314(10) 0.0282(10) 0.0015(8) -0.0036(9) -0.0047(8)
C22 0.0267(10) 0.0246(9) 0.0231(9) -0.0024(7) -0.0018(8) -0.0047(7)
C23 0.0282(10) 0.0303(10) 0.0226(9) -0.0013(8) 0.0014(8) -0.0055(8)
Cl1 0.0344(3) 0.0453(3) 0.0342(3) 0.0032(2) 0.0040(2) -0.0122(2)
Cl2 0.0574(4) 0.0433(3) 0.0262(3) 0.0000(2) -0.0045(2) -0.0034(2)
N1 0.0232(8) 0.0323(9) 0.0258(8) -0.0011(7) -0.0017(7) -0.0016(6)
N2 0.0321(9) 0.0285(9) 0.0248(8) 0.0001(7) -0.0042(7) -0.0028(7)
N3 0.0254(9) 0.0348(9) 0.0253(8) 0.0037(7) 0.0006(7) -0.0051(7)
O1 0.0284(7) 0.0406(8) 0.0295(8) 0.0076(6) -0.0007(6) 0.0019(6)
O2 0.0264(8) 0.0520(10) 0.0370(9) 0.0145(7) -0.0002(7) 0.0002(7)
O1S 0.0303(9) 0.0474(11) 0.0305(10) 0.0095(8) -0.0102(8) -0.0138(8)
C1S 0.0361(15) 0.0586(19) 0.0427(17) 0.0168(14) -0.0122(13) -0.0142(13)

loop_
_atom_type_symbol
_atom_type_description
_atom_type_scat_dispersion_real
_atom_type_scat_dispersion_imag
_atom_type_scat_source
C C 0.0181 0.0091 'International Tables Vol C Tables 4.2.6.8 and 6.1.1.4'
H H 0.0000 0.0000 'International Tables Vol C Tables 4.2.6.8 and 6.1.1.4'
N N 0.0311 0.0180 'International Tables Vol C Tables 4.2.6.8 and 6.1.1.4'
O O 0.0492 0.0322 'International Tables Vol C Tables 4.2.6.8 and 6.1.1.4'
Cl Cl 0.3639 0.7018 'International Tables Vol C Tables 4.2.6.8 and 6.1.1.4'

loop_
_geom_angle_atom_site_label_1
_geom_angle_atom_site_label_2
_geom_angle_atom_site_label_3
_geom_angle
C2 C1 C6 120.34(19)
C2 C1 Cl1 119.95(17)
C6 C1 Cl1 119.62(16)
C1 C2 C3 121.3(2)
C1 C2 Cl2 120.62(17)
C3 C2 Cl2 118.07(17)
C4 C3 C2 118.3(2)
C4 C3 H3A 120.8
C2 C3 H3A 120.8
C3 C4 C5 121.4(2)
C3 C4 H4A 119.3
C5 C4 H4A 119.3
C4 C5 C6 121.1(2)
C4 C5 H5A 119.4
C6 C5 H5A 119.4
C5 C6 N1 123.32(19)
C5 C6 C1 117.43(19)
N1 C6 C1 119.21(18)
N1 C7 C8 108.33(17)
N1 C7 H7A 110.0
C8 C7 H7A 110.0
N1 C7 H7B 110.0
C8 C7 H7B 110.0
H7A C7 H7B 108.4
N2 C8 C7 110.98(17)
N2 C8 H8A 109.4
C7 C8 H8A 109.4
N2 C8 H8B 109.4
C7 C8 H8B 109.4
H8A C8 H8B 108.0
N2 C9 C10 111.51(17)
N2 C9 H9A 109.3
C10 C9 H9A 109.3
N2 C9 H9B 109.3
C10 C9 H9B 109.3
H9A C9 H9B 108.0
N1 C10 C9 108.92(16)
N1 C10 H10A 109.9
C9 C10 H10A 109.9
N1 C10 H10B 109.9
C9 C10 H10B 109.9
H10A C10 H10B 108.3
N2 C11 C12 112.54(16)
N2 C11 H11A 109.1
C12 C11 H11A 109.1
N2 C11 H11B 109.1
C12 C11 H11B 109.1
H11A C11 H11B 107.8
C13 C12 C11 111.68(18)
C13 C12 H12A 109.3
C11 C12 H12A 109.3
C13 C12 H12B 109.3
C11 C12 H12B 109.3
H12A C12 H12B 107.9
C14 C13 C12 113.66(17)
C14 C13 H13A 108.8
C12 C13 H13A 108.8
C14 C13 H13B 108.8
C12 C13 H13B 108.8
H13A C13 H13B 107.7
O1 C14 C13 105.49(16)
O1 C14 H14A 110.6
C13 C14 H14A 110.6
O1 C14 H14B 110.6
C13 C14 H14B 110.6
H14A C14 H14B 108.8
O1 C15 C23 124.56(19)
O1 C15 C16 114.36(17)
C23 C15 C16 121.08(19)
C17 C16 C15 119.99(19)
C17 C16 H16A 120.0
C15 C16 H16A 120.0
C16 C17 C18 120.90(19)
C16 C17 H17A 119.6
C18 C17 H17A 119.6
C22 C18 C17 117.98(18)
C22 C18 C19 118.06(18)
C17 C18 C19 123.95(19)
C20 C19 C18 121.37(19)
C20 C19 H19A 119.3
C18 C19 H19A 119.3
C19 C20 C21 120.91(19)
C19 C20 H20A 119.5
C21 C20 H20A 119.5
O2 C21 N3 119.96(18)
O2 C21 C20 123.73(18)
N3 C21 C20 116.31(17)
N3 C22 C18 118.34(17)
N3 C22 C23 120.08(18)
C18 C22 C23 121.58(17)
C15 C23 C22 118.46(19)
C15 C23 H23A 120.8
C22 C23 H23A 120.8
C6 N1 C7 117.84(16)
C6 N1 C10 115.61(16)
C7 N1 C10 109.53(16)
C11 N2 C9 109.87(17)
C11 N2 C8 110.39(16)
C9 N2 C8 108.66(15)
C21 N3 C22 124.98(17)
C21 N3 H3B 117.5
C22 N3 H3B 117.5
C15 O1 C14 119.20(15)
C1S O1S H1S 109.5
O1S C1S H1S1 109.5
O1S C1S H1S2 109.5
H1S1 C1S H1S2 109.5
O1S C1S H1S3 109.5
H1S1 C1S H1S3 109.5
H1S2 C1S H1S3 109.5

loop_
_geom_bond_atom_site_label_1
_geom_bond_atom_site_label_2
_geom_bond_distance
C1 C2 1.385(3)
C1 C6 1.416(3)
C1 Cl1 1.729(2)
C2 C3 1.387(3)
C2 Cl2 1.737(2)
C3 C4 1.380(4)
C3 H3A 0.9500
C4 C5 1.382(3)
C4 H4A 0.9500
C5 C6 1.391(3)
C5 H5A 0.9500
C6 N1 1.402(3)
C7 N1 1.465(3)
C7 C8 1.520(3)
C7 H7A 0.9900
C7 H7B 0.9900
C8 N2 1.470(2)
C8 H8A 0.9900
C8 H8B 0.9900
C9 N2 1.468(3)
C9 C10 1.512(3)
C9 H9A 0.9900
C9 H9B 0.9900
C10 N1 1.466(2)
C10 H10A 0.9900
C10 H10B 0.9900
C11 N2 1.468(3)
C11 C12 1.531(3)
C11 H11A 0.9900
C11 H11B 0.9900
C12 C13 1.519(3)
C12 H12A 0.9900
C12 H12B 0.9900
C13 C14 1.512(3)
C13 H13A 0.9900
C13 H13B 0.9900
C14 O1 1.438(2)
C14 H14A 0.9900
C14 H14B 0.9900
C15 O1 1.356(2)
C15 C23 1.379(3)
C15 C16 1.410(3)
C16 C17 1.368(3)
C16 H16A 0.9500
C17 C18 1.415(3)
C17 H17A 0.9500
C18 C22 1.405(3)
C18 C19 1.426(3)
C19 C20 1.345(3)
C19 H19A 0.9500
C20 C21 1.438(3)
C20 H20A 0.9500
C21 O2 1.257(3)
C21 N3 1.356(3)
C22 N3 1.379(3)
C22 C23 1.407(3)
C23 H23A 0.9500
N3 H3B 0.8800
O1S C1S 1.389(4)
O1S H1S 0.8400
C1S H1S1 0.9800
C1S H1S2 0.9800
C1S H1S3 0.9800

loop_
_geom_hbond_atom_site_label_D
_geom_hbond_atom_site_label_H
_geom_hbond_atom_site_label_A
_geom_hbond_distance_DH
_geom_hbond_distance_HA
_geom_hbond_distance_DA
_geom_hbond_angle_DHA
_geom_hbond_site_symmetry_A
N3 H3B O2 0.88 1.92 2.802(2) 176.3 2_767

loop_
_geom_torsion_atom_site_label_1
_geom_torsion_atom_site_label_2
_geom_torsion_atom_site_label_3
_geom_torsion_atom_site_label_4
_geom_torsion
C6 C1 C2 C3 2.6(3)
Cl1 C1 C2 C3 -173.94(17)
C6 C1 C2 Cl2 179.95(15)
Cl1 C1 C2 Cl2 3.4(2)
C1 C2 C3 C4 0.5(3)
Cl2 C2 C3 C4 -176.85(18)
C2 C3 C4 C5 -2.0(4)
C3 C4 C5 C6 0.3(4)
C4 C5 C6 N1 -179.6(2)
C4 C5 C6 C1 2.8(3)
C2 C1 C6 C5 -4.2(3)
Cl1 C1 C6 C5 172.35(16)
C2 C1 C6 N1 178.09(17)
Cl1 C1 C6 N1 -5.3(3)
N1 C7 C8 N2 -60.5(2)
N2 C9 C10 N1 59.1(2)
N2 C11 C12 C13 -71.9(2)
C11 C12 C13 C14 -173.99(17)
C12 C13 C14 O1 174.64(17)
O1 C15 C16 C17 178.2(2)
C23 C15 C16 C17 -1.2(3)
C15 C16 C17 C18 0.4(3)
C16 C17 C18 C22 0.8(3)
C16 C17 C18 C19 -178.9(2)
C22 C18 C19 C20 1.6(3)
C17 C18 C19 C20 -178.7(2)
C18 C19 C20 C21 -0.3(3)
C19 C20 C21 O2 178.8(2)
C19 C20 C21 N3 -1.1(3)
C17 C18 C22 N3 178.72(18)
C19 C18 C22 N3 -1.6(3)
C17 C18 C22 C23 -1.3(3)
C19 C18 C22 C23 178.37(17)
O1 C15 C23 C22 -178.67(18)
C16 C15 C23 C22 0.7(3)
N3 C22 C23 C15 -179.45(18)
C18 C22 C23 C15 0.6(3)
C5 C6 N1 C7 -21.1(3)
C1 C6 N1 C7 156.47(18)
C5 C6 N1 C10 111.2(2)
C1 C6 N1 C10 -71.3(2)
C8 C7 N1 C6 -163.58(16)
C8 C7 N1 C10 61.5(2)
C9 C10 N1 C6 163.07(17)
C9 C10 N1 C7 -60.9(2)
C12 C11 N2 C9 -79.7(2)
C12 C11 N2 C8 160.51(18)
C10 C9 N2 C11 -178.05(16)
C10 C9 N2 C8 -57.2(2)
C7 C8 N2 C11 178.37(17)
C7 C8 N2 C9 57.8(2)
O2 C21 N3 C22 -178.73(19)
C20 C21 N3 C22 1.1(3)
C18 C22 N3 C21 0.2(3)
C23 C22 N3 C21 -179.76(18)
C23 C15 O1 C14 -0.1(3)
C16 C15 O1 C14 -179.49(18)
C13 C14 O1 C15 178.00(17)
